data_7010457
loop_
_publ_author_name
'Iengo, Elisabetta'
'Zangrando, Ennio'
'Mestroni, Stefano'
'Fronzoni, Giovanna'
'Stener, Mauro'
'Alessio, Enzo'

_publ_section_title
;
 Complexed bridging ligands: oxorhenium(V) compounds with
 mono-coordinated pyrazine or pyrimidine as possible building blocks
 for the construction of polynuclear architectures&#x200A;&#x2020;
;
_journal_issue 8
_journal_name_full 'Journal of the Chemical Society, Dalton Transactions'
_journal_page_first 1338
_journal_paper_doi 10.1039/b009295i
_journal_year 2001
_chemical_formula_moiety '((C4 H4 N2)4  (Cl 1-)2  O3  Re2 ),  0.5(C3 H6 O)'
_chemical_formula_structural '((C4 H4 N2)2 (Cl)2 O Re) O ((Re O (C4 H4 N2)2 (Cl)2)  0.5(O C3 H6)'
_chemical_formula_sum 'C17.5 H19 Cl4 N8 O3.5 Re2'
_chemical_formula_weight 911.61
_chemical_name_systematic
;
(mu-oxo)-bis[bis(1,4-pyrazine)-dichloro-oxo-rhenium(v)] hemi acetone solvate
;
_space_group_IT_number 2
_symmetry_cell_setting triclinic
_symmetry_space_group_name_Hall '-P 1'
_symmetry_space_group_name_H-M 'P -1'
_atom_sites_solution_hydrogens geom
_atom_sites_solution_primary direct
_atom_sites_solution_secondary difmap
_audit_creation_method SHELXL
_cell_angle_alpha 105.41(1)
_cell_angle_beta 96.36(1)
_cell_angle_gamma 100.50(1)
_cell_formula_units_Z 2
_cell_length_a 9.399(1)
_cell_length_b 10.244(2)
_cell_length_c 15.691(3)
_cell_measurement_reflns_used 25
_cell_measurement_temperature 293(2)
_cell_measurement_theta_max 19
_cell_measurement_theta_min 13
_cell_volume 1411.7(4)
_computing_cell_refinement 'CELDIM (Enraf-Nonius)'
_computing_data_collection 'CAD4 (Enraf-Nonius)'
_computing_data_reduction 'WinGX 1.63 (Farrugia, 1999)'
_computing_molecular_graphics 'Ortep3/Windows (Farrugia,1997)'
_computing_publication_material 'WinGX 1.63 (Farrugia, 1999)'
_computing_structure_refinement 'SHELXL-97 (Sheldrick, 1997)'
_computing_structure_solution 'SHELXS-86 (Sheldrick, 1990)'
_diffrn_ambient_temperature 293(2)
_diffrn_measurement_device_type 'Enraf Nonius CAD4'
_diffrn_measurement_method '\w/2\q scans'
_diffrn_radiation_monochromator graphite
_diffrn_radiation_source 'fine-focus sealed tube'
_diffrn_radiation_type MoK\a
_diffrn_radiation_wavelength 0.71073
_diffrn_reflns_av_R_equivalents 0.0214
_diffrn_reflns_av_sigmaI/netI 0.0333
_diffrn_reflns_limit_h_max 11
_diffrn_reflns_limit_h_min -11
_diffrn_reflns_limit_k_max 12
_diffrn_reflns_limit_k_min -13
_diffrn_reflns_limit_l_max 19
_diffrn_reflns_limit_l_min 0
_diffrn_reflns_number 6348
_diffrn_reflns_theta_max 26.98
_diffrn_reflns_theta_min 2.11
_diffrn_standards_decay_% 2
_diffrn_standards_interval_time 66
_diffrn_standards_number 3
_exptl_absorpt_coefficient_mu 8.981
_exptl_absorpt_correction_T_max 1.0000
_exptl_absorpt_correction_T_min 0.3544
_exptl_absorpt_correction_type psi-scan
_exptl_crystal_colour 'emerald green'
_exptl_crystal_density_diffrn 2.145
_exptl_crystal_F_000 852
_exptl_crystal_size_max 0.30
_exptl_crystal_size_mid 0.30
_exptl_crystal_size_min 0.10
_refine_diff_density_max 1.527
_refine_diff_density_min -1.943
_refine_diff_density_rms 0.272
_refine_ls_extinction_method none
_refine_ls_goodness_of_fit_all 1.134
_refine_ls_goodness_of_fit_obs 1.240
_refine_ls_matrix_type full
_refine_ls_number_parameters 334
_refine_ls_number_reflns 6118
_refine_ls_number_restraints 2
_refine_ls_restrained_S_all 1.134
_refine_ls_restrained_S_obs 1.240
_refine_ls_R_factor_all 0.0641
_refine_ls_R_factor_obs 0.0493
_refine_ls_shift/esd_max 0.000
_refine_ls_shift/esd_mean 0.000
_refine_ls_structure_factor_coef Fsqd
_refine_ls_weighting_details 'w=1/[\s^2^(Fo^2^)+(0.1000P)^2^ ] where P=(Fo^2^+2Fc^2^)/3'
_refine_ls_weighting_scheme calc
_refine_ls_wR_factor_all 0.1480
_refine_ls_wR_factor_obs 0.1429
_reflns_number_observed 4841
_reflns_number_total 6118
_reflns_observed_criterion >2sigma(I)
_cod_data_source_file b009295i.txt
_cod_data_source_block 1
_cod_depositor_comments
;
The following automatic conversions were performed:
'_exptl_absorpt_correction_type' value 'psi scan' changed to 'psi-scan'
according to '/home/saulius/struct/CIF-dictionaries/cif_core.dic'
dictionary named 'cif_core.dic' version 2.4.1 from 2010-06-29.

Automatic conversion script
Id: cif_fix_enum 1527 2010-12-29 10:47:43Z saulius 

The following automatic conversions were performed:

'_refine_ls_weighting_scheme' value 'calc
w=1/[\s^2^(Fo^2^)+(0.1000P)^2^ ] where P=(Fo^2^+2Fc^2^)/3' was
changed to 'calc'. New tag '_refine_ls_weighting_details' was
created. The value of the new tag was set to
'w=1/[\s^2^(Fo^2^)+(0.1000P)^2^ ] where P=(Fo^2^+2Fc^2^)/3'.

Automatic conversion script
Id: cif_fix_values 3143 2015-03-26 13:38:13Z robertas 
;
_cod_original_formula_sum 'C17.50 H19 Cl4 N8 O3.50 Re2'
_cod_database_code 7010457
_diffrn_standards_decay_corr_max 1.043
_diffrn_standards_decay_corr_min 0.985

loop_
_symmetry_equiv_pos_as_xyz
'x, y, z'
'-x, -y, -z'

loop_
_atom_site_aniso_label
_atom_site_aniso_U_11
_atom_site_aniso_U_22
_atom_site_aniso_U_33
_atom_site_aniso_U_23
_atom_site_aniso_U_13
_atom_site_aniso_U_12
Re2 0.0318(2) 0.0265(2) 0.0469(2) 0.01154(15) 0.0047(2) 0.00374(13)
Re1 0.0328(2) 0.0322(2) 0.0398(2) 0.00971(15) 0.00550(15) 0.00537(14)
Cl1 0.0372(12) 0.0482(13) 0.0456(13) 0.0042(10) -0.0003(10) 0.0002(9)
Cl3 0.0579(15) 0.0304(10) 0.067(2) 0.0169(11) 0.0169(13) 0.0139(10)
Cl4 0.0467(14) 0.0456(13) 0.061(2) 0.0082(12) -0.0097(12) -0.0015(10)
Cl2 0.0462(14) 0.0557(14) 0.072(2) 0.0253(13) 0.0140(13) 0.0252(11)
O2 0.026(3) 0.033(3) 0.040(3) 0.011(3) 0.004(2) 0.010(2)
O3 0.039(4) 0.039(3) 0.072(5) 0.023(3) 0.013(3) 0.008(3)
O1 0.045(4) 0.044(4) 0.064(5) 0.015(3) 0.019(4) 0.007(3)
N4 0.036(4) 0.026(3) 0.053(5) 0.020(3) 0.007(3) 0.007(3)
N2 0.035(4) 0.032(4) 0.041(4) 0.013(3) 0.007(3) 0.007(3)
N3 0.036(4) 0.028(3) 0.054(5) 0.010(3) 0.010(4) 0.010(3)
N1 0.044(4) 0.034(4) 0.045(5) 0.004(3) 0.003(4) 0.008(3)
N6 0.054(5) 0.043(5) 0.073(7) 0.017(4) -0.007(5) 0.008(4)
N7 0.057(6) 0.051(5) 0.101(8) 0.034(5) 0.037(6) 0.032(4)
N5 0.089(9) 0.070(7) 0.061(7) 0.001(5) 0.001(6) 0.002(6)
N8 0.081(7) 0.039(4) 0.053(6) 0.014(4) -0.002(5) 0.002(4)
C1 0.060(7) 0.040(5) 0.051(6) 0.006(5) 0.007(5) 0.008(5)
C2 0.079(9) 0.047(6) 0.053(7) -0.003(5) 0.000(6) 0.000(6)
C3 0.101(11) 0.075(8) 0.031(6) 0.012(5) 0.003(6) 0.007(8)
C4 0.070(8) 0.049(6) 0.057(7) 0.015(5) 0.005(6) 0.001(5)
C5 0.042(5) 0.035(5) 0.049(6) 0.012(4) 0.009(4) -0.001(4)
C6 0.064(7) 0.037(5) 0.056(6) 0.017(5) 0.011(5) 0.011(5)
C7 0.048(6) 0.055(6) 0.051(6) 0.013(5) -0.017(5) 0.008(5)
C8 0.050(6) 0.039(5) 0.047(6) 0.016(4) -0.003(5) -0.003(4)
C9 0.033(5) 0.046(5) 0.069(7) 0.022(5) 0.008(5) 0.005(4)
C10 0.046(6) 0.047(6) 0.097(9) 0.034(6) 0.024(6) 0.023(5)
C11 0.056(6) 0.027(4) 0.069(7) 0.010(5) 0.012(5) 0.004(4)
C12 0.034(5) 0.043(5) 0.055(6) 0.018(4) 0.009(4) 0.012(4)
C13 0.052(6) 0.033(4) 0.051(6) 0.013(4) 0.016(5) 0.012(4)
C14 0.075(8) 0.034(5) 0.059(7) 0.010(5) 0.010(6) 0.007(5)
C15 0.046(6) 0.060(6) 0.056(7) 0.027(5) -0.007(5) 0.003(5)
C16 0.046(5) 0.045(5) 0.049(6) 0.019(4) 0.014(4) 0.015(4)
O4 0.127(16) 0.072(10) 0.028(7) 0.021(7) 0.039(9) 0.050(10)
C17 0.061(12) 0.019(7) 0.041(10) 0.009(7) 0.008(9) 0.006(7)
C19 0.038(10) 0.065(13) 0.035(10) 0.010(9) 0.019(8) 0.009(9)
C18 0.136(26) 0.053(13) 0.056(15) 0.016(11) 0.009(15) 0.056(15)

loop_
_atom_site_label
_atom_site_type_symbol
_atom_site_fract_x
_atom_site_fract_y
_atom_site_fract_z
_atom_site_U_iso_or_equiv
_atom_site_thermal_displace_type
_atom_site_occupancy
_atom_site_calc_flag
_atom_site_refinement_flags
_atom_site_disorder_group
Re2 Re 0.58981(4) 0.07069(3) 0.35127(2) 0.03543(13) Uani 1 d . .
Re1 Re 0.93197(4) 0.20456(3) 0.25901(2) 0.03539(13) Uani 1 d . .
Cl1 Cl 1.0297(3) 0.3772(3) 0.3981(2) 0.0474(5) Uani 1 d . .
Cl3 Cl 0.6531(3) -0.1445(2) 0.3385(2) 0.0503(6) Uani 1 d . .
Cl4 Cl 0.4538(3) -0.0145(3) 0.2029(2) 0.0557(7) Uani 1 d . .
Cl2 Cl 1.0557(3) 0.0484(3) 0.3041(2) 0.0545(6) Uani 1 d . .
O2 O 0.7617(6) 0.1390(5) 0.3061(4) 0.0323(13) Uani 1 d . .
O3 O 0.4435(8) 0.0481(7) 0.4034(5) 0.048(2) Uani 1 d . .
O1 O 1.0569(8) 0.2653(7) 0.1998(5) 0.051(2) Uani 1 d . .
N4 N 0.7238(8) 0.1487(7) 0.4805(5) 0.037(2) Uani 1 d . .
N2 N 0.8019(8) 0.3412(7) 0.2204(5) 0.036(2) Uani 1 d . .
N3 N 0.5479(8) 0.2751(7) 0.3629(6) 0.039(2) Uani 1 d . .
N1 N 0.8313(9) 0.0400(8) 0.1379(6) 0.043(2) Uani 1 d . .
N6 N 0.6427(11) 0.5240(9) 0.1706(7) 0.058(2) Uani 1 d . .
N7 N 0.4891(11) 0.5373(10) 0.3850(8) 0.063(3) Uani 1 d . .
N5 N 0.7116(14) -0.1758(12) -0.0172(8) 0.080(3) Uani 1 d . .
N8 N 0.8968(12) 0.2507(9) 0.6500(7) 0.060(3) Uani 1 d . .
C1 C 0.7685(13) -0.0822(10) 0.1429(8) 0.053(3) Uani 1 d . .
H1 H 0.7637(13) -0.0970(10) 0.1986(8) 0.063 Uiso 1 calc R .
C2 C 0.7086(15) -0.1906(12) 0.0642(8) 0.066(3) Uani 1 d . .
H2 H 0.6647(15) -0.2766(12) 0.0692(8) 0.079 Uiso 1 calc R .
C3 C 0.7736(17) -0.0464(14) -0.0186(8) 0.072(4) Uani 1 d . .
H3 H 0.7731(17) -0.0282(14) -0.0736(8) 0.087 Uiso 1 calc R .
C4 C 0.8370(14) 0.0587(12) 0.0578(8) 0.060(3) Uani 1 d . .
H4 H 0.8846(14) 0.1441(12) 0.0535(8) 0.073 Uiso 1 calc R .
C5 C 0.8637(11) 0.4773(9) 0.2353(7) 0.043(2) Uani 1 d . .
H5 H 0.9613(11) 0.5112(9) 0.2629(7) 0.052 Uiso 1 calc R .
C6 C 0.7881(13) 0.5640(11) 0.2115(8) 0.052(3) Uani 1 d . .
H6 H 0.8358(13) 0.6564(11) 0.2231(8) 0.062 Uiso 1 calc R .
C7 C 0.5839(12) 0.3906(11) 0.1565(7) 0.054(3) Uani 1 d . .
H7 H 0.4859(12) 0.3573(11) 0.1296(7) 0.065 Uiso 1 calc R .
C8 C 0.6606(12) 0.2978(10) 0.1798(7) 0.047(2) Uani 1 d . .
H8 H 0.6140(12) 0.2050(10) 0.1672(7) 0.057 Uiso 1 calc R .
C9 C 0.4162(11) 0.2924(11) 0.3385(8) 0.049(2) Uani 1 d . .
H9 H 0.3400(11) 0.2148(11) 0.3131(8) 0.059 Uiso 1 calc R .
C10 C 0.3887(13) 0.4201(11) 0.3493(9) 0.059(3) Uani 1 d . .
H10 H 0.2933(13) 0.4263(11) 0.3306(9) 0.070 Uiso 1 calc R .
C11 C 0.6253(12) 0.5221(9) 0.4107(8) 0.052(3) Uani 1 d . .
H11 H 0.7007(12) 0.6003(9) 0.4367(8) 0.062 Uiso 1 calc R .
C12 C 0.6534(11) 0.3926(10) 0.3990(7) 0.043(2) Uani 1 d . .
H12 H 0.7487(11) 0.3851(10) 0.4165(7) 0.051 Uiso 1 calc R .
C13 C 0.6690(12) 0.2079(9) 0.5523(7) 0.044(2) Uani 1 d . .
H13 H 0.5714(12) 0.2148(9) 0.5455(7) 0.053 Uiso 1 calc R .
C14 C 0.7541(14) 0.2587(10) 0.6358(8) 0.058(3) Uani 1 d . .
H14 H 0.7125(14) 0.2999(10) 0.6843(8) 0.069 Uiso 1 calc R .
C15 C 0.9482(12) 0.1905(11) 0.5782(8) 0.054(3) Uani 1 d . .
H15 H 1.0455(12) 0.1824(11) 0.5849(8) 0.065 Uiso 1 calc R .
C16 C 0.8641(11) 0.1390(10) 0.4937(7) 0.045(2) Uani 1 d . .
H16 H 0.9055(11) 0.0970(10) 0.4454(7) 0.054 Uiso 1 calc R .
O4 O 0.8308(23) 0.3568(17) 0.0197(9) 0.068(5) Uani 0.50 d P .
C17 C 0.8185(20) 0.3581(15) -0.0559(12) 0.041(4) Uani 0.50 d PD .
C19 C 0.9017(21) 0.2778(22) -0.1166(13) 0.046(5) Uani 0.50 d PD .
C18 C 0.7075(34) 0.4253(25) -0.0973(17) 0.077(9) Uani 0.50 d PD .

loop_
_atom_type_symbol
_atom_type_description
_atom_type_scat_dispersion_real
_atom_type_scat_dispersion_imag
_atom_type_scat_source
Re Re -1.0185 7.2310 'International Tables Vol C Tables 4.2.6.8 and 6.1.1.4'
Cl Cl 0.1484 0.1585 'International Tables Vol C Tables 4.2.6.8 and 6.1.1.4'
O O 0.0106 0.0060 'International Tables Vol C Tables 4.2.6.8 and 6.1.1.4'
N N 0.0061 0.0033 'International Tables Vol C Tables 4.2.6.8 and 6.1.1.4'
C C 0.0033 0.0016 'International Tables Vol C Tables 4.2.6.8 and 6.1.1.4'
H H 0.0000 0.0000 'International Tables Vol C Tables 4.2.6.8 and 6.1.1.4'

loop_
_geom_angle_atom_site_label_1
_geom_angle_atom_site_label_2
_geom_angle_atom_site_label_3
_geom_angle
_geom_angle_site_symmetry_1
_geom_angle_site_symmetry_3
_geom_angle_publ_flag
O3 Re2 O2 167.3(3) . . ?
O3 Re2 N4 87.8(3) . . ?
O2 Re2 N4 86.2(3) . . ?
O3 Re2 N3 84.8(3) . . ?
O2 Re2 N3 84.1(3) . . ?
N4 Re2 N3 89.8(3) . . ?
O3 Re2 Cl3 98.9(2) . . ?
O2 Re2 Cl3 92.1(2) . . ?
N4 Re2 Cl3 88.6(2) . . ?
N3 Re2 Cl3 175.9(2) . . ?
O3 Re2 Cl4 95.8(3) . . ?
O2 Re2 Cl4 90.3(2) . . ?
N4 Re2 Cl4 176.4(2) . . ?
N3 Re2 Cl4 90.7(2) . . ?
Cl3 Re2 Cl4 90.75(10) . . ?
O1 Re1 O2 168.0(3) . . ?
O1 Re1 N1 88.1(3) . . ?
O2 Re1 N1 84.9(3) . . ?
O1 Re1 N2 86.3(3) . . ?
O2 Re1 N2 84.0(2) . . ?
N1 Re1 N2 90.9(3) . . ?
O1 Re1 Cl2 98.1(3) . . ?
O2 Re1 Cl2 91.5(2) . . ?
N1 Re1 Cl2 88.2(2) . . ?
N2 Re1 Cl2 175.5(2) . . ?
O1 Re1 Cl1 96.3(3) . . ?
O2 Re1 Cl1 90.8(2) . . ?
N1 Re1 Cl1 175.6(2) . . ?
N2 Re1 Cl1 89.8(2) . . ?
Cl2 Re1 Cl1 90.82(10) . . ?
Re1 O2 Re2 179.0(3) . . ?
C13 N4 C16 117.2(9) . . ?
C13 N4 Re2 120.6(7) . . ?
C16 N4 Re2 122.1(7) . . ?
C8 N2 C5 116.6(8) . . ?
C8 N2 Re1 123.5(6) . . ?
C5 N2 Re1 119.9(6) . . ?
C9 N3 C12 115.9(8) . . ?
C9 N3 Re2 121.6(6) . . ?
C12 N3 Re2 122.5(6) . . ?
C1 N1 C4 119.1(9) . . ?
C1 N1 Re1 119.8(7) . . ?
C4 N1 Re1 121.0(7) . . ?
C7 N6 C6 114.0(9) . . ?
C10 N7 C11 115.4(9) . . ?
C2 N5 C3 114.8(10) . . ?
C15 N8 C14 115.6(10) . . ?
N1 C1 C2 119.8(11) . . ?
N5 C2 C1 122.9(11) . . ?
N5 C3 C4 122.6(11) . . ?
N1 C4 C3 120.6(11) . . ?
C6 C5 N2 121.7(10) . . ?
C5 C6 N6 123.5(9) . . ?
N6 C7 C8 123.6(10) . . ?
N2 C8 C7 120.6(8) . . ?
N3 C9 C10 121.6(10) . . ?
N7 C10 C9 124.0(11) . . ?
N7 C11 C12 120.5(9) . . ?
N3 C12 C11 122.5(9) . . ?
N4 C13 C14 121.2(10) . . ?
N8 C14 C13 122.1(11) . . ?
N8 C15 C16 123.0(11) . . ?
N4 C16 C15 120.8(10) . . ?
O4 C17 C19 118.9(17) . . ?
O4 C17 C18 123.3(19) . . ?
C19 C17 C18 117.4(18) . . ?

loop_
_geom_bond_atom_site_label_1
_geom_bond_atom_site_label_2
_geom_bond_distance
_geom_bond_site_symmetry_2
_geom_bond_publ_flag
Re2 O3 1.688(7) . ?
Re2 O2 1.926(5) . ?
Re2 N4 2.131(8) . ?
Re2 N3 2.165(7) . ?
Re2 Cl3 2.350(2) . ?
Re2 Cl4 2.381(3) . ?
Re1 O1 1.706(7) . ?
Re1 O2 1.921(5) . ?
Re1 N1 2.161(8) . ?
Re1 N2 2.175(7) . ?
Re1 Cl2 2.348(2) . ?
Re1 Cl1 2.377(2) . ?
N4 C13 1.334(12) . ?
N4 C16 1.338(12) . ?
N2 C8 1.347(12) . ?
N2 C5 1.356(11) . ?
N3 C9 1.312(12) . ?
N3 C12 1.353(12) . ?
N1 C1 1.310(13) . ?
N1 C4 1.325(14) . ?
N6 C7 1.326(13) . ?
N6 C6 1.381(14) . ?
N7 C10 1.326(15) . ?
N7 C11 1.348(14) . ?
N5 C2 1.33(2) . ?
N5 C3 1.35(2) . ?
N8 C15 1.32(2) . ?
N8 C14 1.36(2) . ?
C1 C2 1.401(15) . ?
C3 C4 1.37(2) . ?
C5 C6 1.335(15) . ?
C7 C8 1.390(14) . ?
C9 C10 1.350(14) . ?
C11 C12 1.369(13) . ?
C13 C14 1.37(2) . ?
C15 C16 1.380(15) . ?
O4 C17 1.18(2) . ?
C17 C19 1.48(2) . ?
C17 C18 1.53(2) . ?

loop_
_geom_torsion_atom_site_label_1
_geom_torsion_atom_site_label_2
_geom_torsion_atom_site_label_3
_geom_torsion_atom_site_label_4
_geom_torsion
_geom_torsion_site_symmetry_1
_geom_torsion_site_symmetry_2
_geom_torsion_site_symmetry_3
_geom_torsion_site_symmetry_4
_geom_torsion_publ_flag
O1 Re1 O2 Re2 57.3(156) . . . . ?
N1 Re1 O2 Re2 2.4(151) . . . . ?
N2 Re1 O2 Re2 93.8(151) . . . . ?
Cl2 Re1 O2 Re2 -85.6(151) . . . . ?
Cl1 Re1 O2 Re2 -176.5(1000) . . . . ?
O3 Re2 O2 Re1 -148.2(146) . . . . ?
N4 Re2 O2 Re1 149.9(151) . . . . ?
N3 Re2 O2 Re1 -119.9(151) . . . . ?
Cl3 Re2 O2 Re1 61.5(151) . . . . ?
Cl4 Re2 O2 Re1 -29.3(151) . . . . ?
O3 Re2 N4 C13 -26.7(7) . . . . ?
O2 Re2 N4 C13 142.1(6) . . . . ?
N3 Re2 N4 C13 58.1(7) . . . . ?
Cl3 Re2 N4 C13 -125.7(6) . . . . ?
Cl4 Re2 N4 C13 155.2(26) . . . . ?
O3 Re2 N4 C16 152.3(7) . . . . ?
O2 Re2 N4 C16 -38.9(7) . . . . ?
N3 Re2 N4 C16 -123.0(7) . . . . ?
Cl3 Re2 N4 C16 53.3(7) . . . . ?
Cl4 Re2 N4 C16 -25.8(33) . . . . ?
O1 Re1 N2 C8 126.5(8) . . . . ?
O2 Re1 N2 C8 -46.4(8) . . . . ?
N1 Re1 N2 C8 38.4(8) . . . . ?
Cl2 Re1 N2 C8 -39.5(31) . . . . ?
Cl1 Re1 N2 C8 -137.2(8) . . . . ?
O1 Re1 N2 C5 -52.1(7) . . . . ?
O2 Re1 N2 C5 135.1(7) . . . . ?
N1 Re1 N2 C5 -140.1(7) . . . . ?
Cl2 Re1 N2 C5 141.9(23) . . . . ?
Cl1 Re1 N2 C5 44.2(7) . . . . ?
O3 Re2 N3 C9 -49.2(9) . . . . ?
O2 Re2 N3 C9 136.8(9) . . . . ?
N4 Re2 N3 C9 -137.0(9) . . . . ?
Cl3 Re2 N3 C9 156.9(27) . . . . ?
Cl4 Re2 N3 C9 46.6(8) . . . . ?
O3 Re2 N3 C12 127.9(8) . . . . ?
O2 Re2 N3 C12 -46.1(8) . . . . ?
N4 Re2 N3 C12 40.1(8) . . . . ?
Cl3 Re2 N3 C12 -26.0(37) . . . . ?
Cl4 Re2 N3 C12 -136.3(8) . . . . ?
O1 Re1 N1 C1 147.9(8) . . . . ?
O2 Re1 N1 C1 -41.9(8) . . . . ?
N2 Re1 N1 C1 -125.8(8) . . . . ?
Cl2 Re1 N1 C1 49.7(8) . . . . ?
Cl1 Re1 N1 C1 -27.4(33) . . . . ?
O1 Re1 N1 C4 -29.3(9) . . . . ?
O2 Re1 N1 C4 140.9(9) . . . . ?
N2 Re1 N1 C4 57.0(9) . . . . ?
Cl2 Re1 N1 C4 -127.5(9) . . . . ?
Cl1 Re1 N1 C4 155.4(25) . . . . ?
C4 N1 C1 C2 -0.1(17) . . . . ?
Re1 N1 C1 C2 -177.3(9) . . . . ?
C3 N5 C2 C1 -1.8(21) . . . . ?
N1 C1 C2 N5 -0.2(20) . . . . ?
C2 N5 C3 C4 4.2(22) . . . . ?
C1 N1 C4 C3 2.4(18) . . . . ?
Re1 N1 C4 C3 179.6(10) . . . . ?
N5 C3 C4 N1 -4.7(23) . . . . ?
C8 N2 C5 C6 0.4(14) . . . . ?
Re1 N2 C5 C6 179.1(8) . . . . ?
N2 C5 C6 N6 0.2(18) . . . . ?
C7 N6 C6 C5 -0.2(17) . . . . ?
C6 N6 C7 C8 -0.6(18) . . . . ?
C5 N2 C8 C7 -1.1(15) . . . . ?
Re1 N2 C8 C7 -179.7(8) . . . . ?
N6 C7 C8 N2 1.2(18) . . . . ?
C12 N3 C9 C10 -0.2(16) . . . . ?
Re2 N3 C9 C10 177.1(9) . . . . ?
C11 N7 C10 C9 0.1(19) . . . . ?
N3 C9 C10 N7 -0.2(20) . . . . ?
C10 N7 C11 C12 0.5(17) . . . . ?
C9 N3 C12 C11 0.8(15) . . . . ?
Re2 N3 C12 C11 -176.4(8) . . . . ?
N7 C11 C12 N3 -1.0(17) . . . . ?
C16 N4 C13 C14 1.1(13) . . . . ?
Re2 N4 C13 C14 -179.9(7) . . . . ?
C15 N8 C14 C13 -0.2(15) . . . . ?
N4 C13 C14 N8 -0.5(15) . . . . ?
C14 N8 C15 C16 0.3(15) . . . . ?
C13 N4 C16 C15 -1.0(13) . . . . ?
Re2 N4 C16 C15 180.0(7) . . . . ?
N8 C15 C16 N4 0.3(16) . . . . ?
N1 Re1 Re2 N4 152.4(3) . . . . ?
N2 Re1 Re2 N3 -26.1(3) . . . . ?
Cl1 Re1 Re2 Cl4 154.26(10) . . . . ?
Cl2 Re1 Re2 Cl3 -24.15(11) . . . . ?
